data_4323611
loop_
_publ_author_name
'Walter Frank'
'Guido J. Reiss'

_publ_contact_author
;
      Walter Frank
      Fachbereich Chemie
      Universit\"at Kaiserslautern
      Erwin-Schr\"odinger-Stra\&se
      67663 Kaiserslautern
      Bundesrepublik Deutschland
;
_publ_contact_author_email wfrank@chemie.uni-kl.de
_publ_contact_author_fax '049 631 2053200'
_publ_contact_author_phone '049 631 2052986'
_publ_section_title
;
 Alkylammonium Hexachlorometalates. 5.1 Bis(1,6-diammoniohexane)
 Tetraaquahydrogen(1+) Hexachlororhodate(III) Dichloride,
 [H~3~N-(CH~2~)~6~-NH~3~]~2~[H~9~O~4~][RhCl~6~]Cl~2~: Chain-like
 [H~9~O~4~]^+^ Ions Enclosed in the Cavities of a Complex
 Organic-Inorganic Framework
;
_journal_name_full 'Inorganic Chemistry'
_journal_page_first 4593
_journal_page_last 4595
_journal_paper_doi 10.1021/ic970337a
_journal_volume 36
_journal_year 1997
_chemical_formula_sum 'C12 H45 Cl8 N4 O4 Rh'
_chemical_formula_weight 696.03
_chemical_name_systematic
;
Bis(1,6-diammoniohexane) tetraaquahydrogen hexachlororhodate(III) dichloride
;
_chemical_temperature_decomposition 315
_space_group_IT_number 2
_symmetry_cell_setting triclinic
_symmetry_space_group_name_Hall '-P 1'
_symmetry_space_group_name_H-M 'P -1'
_atom_sites_solution_hydrogens difmap
_atom_sites_solution_primary direct
_atom_sites_solution_secondary difmap
_audit_creation_method SHELXL
_cell_angle_alpha 97.132(5)
_cell_angle_beta 104.620(7)
_cell_angle_gamma 95.373(6)
_cell_formula_units_Z 1
_cell_length_a 7.6079(6)
_cell_length_b 9.1720(5)
_cell_length_c 10.8972(7)
_cell_measurement_reflns_used 40
_cell_measurement_temperature 293(2)
_cell_measurement_theta_max 25.0
_cell_measurement_theta_min 11.7
_cell_volume 723.88(9)
_computing_cell_refinement 'Siemens XSCANS 2.10b'
_computing_data_collection 'Siemens XSCANS 2.10b'
_computing_data_reduction 'Siemens XSCANS 2.10b'
_computing_molecular_graphics SHELXTL-Plus
_computing_publication_material SHELXTL-Plus
_computing_structure_refinement 'SHELXL-93 (Sheldrick, 1993)'
_computing_structure_solution 'SHELXS-86 (Sheldrick, 1990)'
_diffrn_ambient_temperature 293(2)
_diffrn_measurement_device 'Siemens P4 4-circle diffractometer'
_diffrn_measurement_method OMEGA-SCAN
_diffrn_radiation_monochromator graphite
_diffrn_radiation_source 'fine-focus sealed tube'
_diffrn_radiation_type MoK\a
_diffrn_radiation_wavelength 0.71073
_diffrn_reflns_av_R_equivalents 0.0186
_diffrn_reflns_av_sigmaI/netI 0.0210
_diffrn_reflns_limit_h_max 11
_diffrn_reflns_limit_h_min -11
_diffrn_reflns_limit_k_max 13
_diffrn_reflns_limit_k_min -13
_diffrn_reflns_limit_l_max 16
_diffrn_reflns_limit_l_min -16
_diffrn_reflns_number 9171
_diffrn_reflns_theta_max 32.50
_diffrn_reflns_theta_min 2.95
_diffrn_standards_decay_% 0
_diffrn_standards_interval_count 100
_diffrn_standards_number 3
_exptl_absorpt_coefficient_mu 1.352
_exptl_absorpt_correction_type none
_exptl_crystal_colour red
_exptl_crystal_density_diffrn 1.597
_exptl_crystal_description 'brick shaped'
_exptl_crystal_F_000 358
_exptl_crystal_size_max 0.82
_exptl_crystal_size_mid 0.60
_exptl_crystal_size_min 0.50
_refine_diff_density_max '1.160 (near Rh)'
_refine_diff_density_min -0.845
_refine_diff_density_rms 0.073
_refine_ls_extinction_coef 0.0540(8)
_refine_ls_extinction_expression Fc^*^=kFc[1+0.001xFc^2^\l^3^/sin(2\q)]^-1/4^
_refine_ls_extinction_method SHELXL
_refine_ls_goodness_of_fit_all 2.631
_refine_ls_goodness_of_fit_obs 2.677
_refine_ls_matrix_type full
_refine_ls_number_parameters 182
_refine_ls_number_reflns 5178
_refine_ls_number_restraints 5
_refine_ls_restrained_S_all 2.621
_refine_ls_restrained_S_obs 2.676
_refine_ls_R_factor_all 0.0295
_refine_ls_R_factor_obs 0.0277
_refine_ls_shift/esd_max 0.607
_refine_ls_shift/esd_mean 0.041
_refine_ls_structure_factor_coef Fsqd
_refine_ls_weighting_details w=1/[\s^2^(Fo^2^)]
_refine_ls_weighting_scheme calc
_refine_ls_wR_factor_all 0.0529
_refine_ls_wR_factor_obs 0.0527
_reflns_number_observed 4979
_reflns_number_total 5225
_reflns_observed_criterion >2sigma(I)
_cod_data_source_file ic970337a.cif
_cod_data_source_block '[H~3~N-(CH~2~)~6~-NH~3~]~2~[H~9~O~4~][RhCl~6~]Cl~2~'
_cod_depositor_comments
;
The following automatic conversions were performed:

'_refine_ls_weighting_scheme' value 'calc w=1/[\s^2^(Fo^2^)]' was
changed to 'calc'. New tag '_refine_ls_weighting_details' was
created. The value of the new tag was set to 'w=1/[\s^2^(Fo^2^)]'.

Automatic conversion script
Id: cif_fix_values 3143 2015-03-26 13:38:13Z robertas 
;
_cod_original_cell_volume 723.9(5)
_cod_database_code 4323611

loop_
_symmetry_equiv_pos_as_xyz
'x, y, z'
'-x, -y, -z'

loop_
_atom_site_aniso_label
_atom_site_aniso_U_11
_atom_site_aniso_U_22
_atom_site_aniso_U_33
_atom_site_aniso_U_23
_atom_site_aniso_U_13
_atom_site_aniso_U_12
Rh1 0.02793(7) 0.02160(7) 0.01893(6) 0.00323(5) 0.00768(5) 0.00386(5)
Cl1 0.0363(2) 0.0446(2) 0.0290(2) 0.0083(2) 0.0072(2) 0.0148(2)
Cl2 0.0546(2) 0.0257(2) 0.0271(2) 0.00000(13) 0.0113(2) 0.0039(2)
Cl3 0.0420(2) 0.0354(2) 0.0307(2) 0.00670(14) 0.0168(2) -0.0006(2)
Cl4 0.0509(3) 0.0461(2) 0.0333(2) 0.0058(2) 0.0116(2) 0.0132(2)
N1 0.0443(8) 0.0453(8) 0.0262(7) 0.0051(6) 0.0090(6) 0.0050(7)
N2 0.0531(10) 0.0390(8) 0.0418(9) -0.0008(7) 0.0167(8) 0.0061(7)
C1 0.0463(11) 0.0629(13) 0.0323(9) 0.0062(9) 0.0126(8) -0.0041(10)
C2 0.0497(12) 0.0715(15) 0.0323(9) 0.0008(9) 0.0122(9) -0.0048(11)
C3 0.0614(13) 0.0494(12) 0.0431(11) -0.0014(9) 0.0144(10) 0.0055(10)
C4 0.078(2) 0.0393(10) 0.0388(10) 0.0029(8) 0.0168(10) 0.0111(10)
C5 0.0520(11) 0.0405(9) 0.0360(9) 0.0063(7) 0.0150(8) 0.0103(8)
C6 0.0472(10) 0.0372(9) 0.0327(8) 0.0037(7) 0.0110(8) 0.0008(8)
O1 0.0856(13) 0.0437(8) 0.0710(11) 0.0217(8) 0.0291(10) 0.0156(9)
O2 0.112(2) 0.0517(10) 0.0537(10) -0.0106(8) 0.0284(11) -0.0129(11)

loop_
_atom_site_label
_atom_site_type_symbol
_atom_site_fract_x
_atom_site_fract_y
_atom_site_fract_z
_atom_site_U_iso_or_equiv
_atom_site_thermal_displace_type
_atom_site_occupancy
_atom_site_calc_flag
_atom_site_refinement_flags
_atom_site_disorder_group
Rh1 Rh 0.0000 0.0000 0.0000 0.02250(4) Uani 1 d S .
Cl1 Cl -0.26807(6) 0.07694(5) -0.12074(4) 0.03604(9) Uani 1 d . .
Cl2 Cl -0.05712(7) -0.22403(4) -0.14096(4) 0.03620(9) Uani 1 d . .
Cl3 Cl -0.17038(6) -0.10783(5) 0.12578(4) 0.03495(9) Uani 1 d . .
Cl4 Cl -0.15906(7) 0.21964(5) -0.56189(5) 0.04296(11) Uani 1 d . .
N1 N -0.1637(2) -0.0423(2) -0.38893(14) 0.0387(3) Uani 1 d G .
H11 H -0.1628(2) -0.0038(2) -0.30965(14) 0.081(5) Uiso 1 calc R .
H12 H -0.1608(2) 0.0299(2) -0.43617(14) 0.081(5) Uiso 1 calc R .
H13 H -0.0660(2) -0.0894(2) -0.38628(14) 0.081(5) Uiso 1 calc R .
N2 N -0.4045(2) -0.8019(2) -0.8614(2) 0.0445(4) Uani 1 d G .
H21 H -0.3929(2) -0.8490(2) -0.9348(2) 0.121(7) Uiso 1 calc R .
H22 H -0.4966(2) -0.8497(2) -0.8397(2) 0.121(7) Uiso 1 calc R .
H23 H -0.3011(2) -0.7988(2) -0.8000(2) 0.121(7) Uiso 1 calc R .
C1 C -0.3319(3) -0.1478(3) -0.4465(2) 0.0477(5) Uani 1 d G .
H1A H -0.4379(3) -0.0964(3) -0.4476(2) 0.091(5) Uiso 1 calc R .
H1B H -0.3356(3) -0.2253(3) -0.3938(2) 0.091(5) Uiso 1 calc R .
C2 C -0.3419(3) -0.2180(3) -0.5829(2) 0.0524(6) Uani 1 d G .
H2A H -0.3283(3) -0.1400(3) -0.6336(2) 0.136(7) Uiso 1 calc R .
H2B H -0.2407(3) -0.2754(3) -0.5807(2) 0.136(7) Uiso 1 calc R .
C3 C -0.5174(3) -0.3162(3) -0.6463(2) 0.0521(5) Uani 1 d G .
H3A H -0.6162(3) -0.2556(3) -0.6634(2) 0.113(8) Uiso 1 calc R .
H3B H -0.5429(3) -0.3820(3) -0.5880(2) 0.113(8) Uiso 1 calc R .
C4 C -0.5140(3) -0.4090(2) -0.7719(2) 0.0517(6) Uani 1 d G .
H4A H -0.6339(3) -0.4180(2) -0.8322(2) 0.128(9) Uiso 1 calc R .
H4B H -0.4267(3) -0.3575(2) -0.8082(2) 0.128(9) Uiso 1 calc R .
C5 C -0.4637(3) -0.5615(2) -0.7567(2) 0.0419(4) Uani 1 d G .
H5A H -0.3495(3) -0.5529(2) -0.6902(2) 0.069(6) Uiso 1 calc R .
H5B H -0.5576(3) -0.6164(2) -0.7284(2) 0.069(6) Uiso 1 calc R .
C6 C -0.4427(3) -0.6473(2) -0.8776(2) 0.0394(4) Uani 1 d G .
H6A H -0.5541(3) -0.6512(2) -0.9457(2) 0.060(5) Uiso 1 calc R .
H6B H -0.3431(3) -0.5963(2) -0.9029(2) 0.060(5) Uiso 1 calc R .
O1 O 0.0537(3) 0.4339(2) -0.0824(2) 0.0636(5) Uani 1 d D .
O2 O -0.0391(3) 0.4784(2) -0.3236(2) 0.0746(6) Uani 1 d D .
H1 H -0.0571(33) 0.4376(49) -0.0587(39) 0.050(14) Uiso 0.50 d PD .
H2 H -0.0162(35) 0.4470(31) -0.1656(19) 0.091(5) Uiso 1 d D .
H3 H 0.0523(40) 0.3360(18) -0.0875(29) 0.091(5) Uiso 1 d D .
H4 H -0.1068(42) 0.4075(29) -0.3879(26) 0.136(7) Uiso 1 d D .
H5 H 0.0063(45) 0.5588(28) -0.3482(34) 0.136(7) Uiso 1 d D .

loop_
_atom_type_symbol
_atom_type_description
_atom_type_scat_dispersion_real
_atom_type_scat_dispersion_imag
_atom_type_scat_source
C C 0.0033 0.0016 'International Tables Vol C Tables 4.2.6.8 and 6.1.1.4'
H H 0.0000 0.0000 'International Tables Vol C Tables 4.2.6.8 and 6.1.1.4'
N N 0.0061 0.0033 'International Tables Vol C Tables 4.2.6.8 and 6.1.1.4'
Cl Cl 0.1484 0.1585 'International Tables Vol C Tables 4.2.6.8 and 6.1.1.4'
Rh Rh -1.1178 0.9187 'International Tables Vol C Tables 4.2.6.8 and 6.1.1.4'
O O 0.0106 0.0060 'International Tables Vol C Tables 4.2.6.8 and 6.1.1.4'

loop_
_geom_angle_atom_site_label_1
_geom_angle_atom_site_label_2
_geom_angle_atom_site_label_3
_geom_angle
_geom_angle_site_symmetry_1
_geom_angle_site_symmetry_3
_geom_angle_publ_flag
Cl2 Rh1 Cl3 89.90(3) . . yes
Cl2 Rh1 Cl1 90.44(3) . . yes
Cl3 Rh1 Cl1 89.66(3) . . yes
C1 N1 H11 109.47(10) . . ?
C1 N1 H12 109.47(11) . . ?
H11 N1 H12 109.5 . . ?
C1 N1 H13 109.47(12) . . ?
H11 N1 H13 109.5 . . ?
H12 N1 H13 109.5 . . ?
C6 N2 H21 109.47(10) . . ?
C6 N2 H22 109.47(10) . . ?
H21 N2 H22 109.5 . . ?
C6 N2 H23 109.47(10) . . ?
H21 N2 H23 109.5 . . ?
H22 N2 H23 109.5 . . ?
N1 C1 C2 112.1(2) . . ?
N1 C1 H1A 109.18(12) . . ?
C2 C1 H1A 109.18(13) . . ?
N1 C1 H1B 109.18(11) . . ?
C2 C1 H1B 109.19(14) . . ?
H1A C1 H1B 107.9 . . ?
C3 C2 C1 112.9(2) . . ?
C3 C2 H2A 109.00(13) . . ?
C1 C2 H2A 109.00(14) . . ?
C3 C2 H2B 108.99(14) . . ?
C1 C2 H2B 108.99(13) . . ?
H2A C2 H2B 107.8 . . ?
C2 C3 C4 113.0(2) . . ?
C2 C3 H3A 108.97(14) . . ?
C4 C3 H3A 108.98(13) . . ?
C2 C3 H3B 108.98(13) . . ?
C4 C3 H3B 108.97(13) . . ?
H3A C3 H3B 107.8 . . ?
C5 C4 C3 113.6(2) . . ?
C5 C4 H4A 108.85(12) . . ?
C3 C4 H4A 108.85(14) . . ?
C5 C4 H4B 108.85(13) . . ?
C3 C4 H4B 108.85(13) . . ?
H4A C4 H4B 107.7 . . ?
C6 C5 C4 113.5(2) . . ?
C6 C5 H5A 108.86(12) . . ?
C4 C5 H5A 108.86(12) . . ?
C6 C5 H5B 108.86(11) . . ?
C4 C5 H5B 108.86(13) . . ?
H5A C5 H5B 107.7 . . ?
N2 C6 C5 112.2(2) . . ?
N2 C6 H6A 109.17(10) . . ?
C5 C6 H6A 109.18(12) . . ?
N2 C6 H6B 109.17(10) . . ?
C5 C6 H6B 109.17(11) . . ?
H6A C6 H6B 107.9 . . ?
H1 O1 H2 85.5(29) . . ?
H1 O1 H3 96.1(31) . . ?
H2 O1 H3 104.0(25) . . ?
H4 O2 H5 115.4(30) . . ?

loop_
_geom_bond_atom_site_label_1
_geom_bond_atom_site_label_2
_geom_bond_distance
_geom_bond_site_symmetry_2
_geom_bond_publ_flag
Rh1 Cl2 2.3415(6) . yes
Rh1 Cl2 2.3415(6) 2 ?
Rh1 Cl3 2.3516(8) 2 ?
Rh1 Cl3 2.3516(8) . yes
Rh1 Cl1 2.3524(6) 2 ?
Rh1 Cl1 2.3524(6) . yes
N1 C1 1.476(2) . ?
N1 H11 0.89 . ?
N1 H12 0.89 . ?
N1 H13 0.89 . ?
N2 C6 1.496(2) . ?
N2 H21 0.89 . ?
N2 H22 0.89 . ?
N2 H23 0.89 . ?
C1 C2 1.525(3) . ?
C1 H1A 0.97 . ?
C1 H1B 0.97 . ?
C2 C3 1.492(3) . ?
C2 H2A 0.97 . ?
C2 H2B 0.97 . ?
C3 C4 1.528(3) . ?
C3 H3A 0.97 . ?
C3 H3B 0.97 . ?
C4 C5 1.502(3) . ?
C4 H4A 0.97 . ?
C4 H4B 0.97 . ?
C5 C6 1.501(3) . ?
C5 H5A 0.97 . ?
C5 H5B 0.97 . ?
C6 H6A 0.97 . ?
C6 H6B 0.97 . ?
O1 H1 0.94(2) . ?
O1 H2 0.96(2) . ?
O1 H3 0.89(2) . ?
O2 H4 0.91(2) . ?
O2 H5 0.89(2) . ?
O1 O1 2.398(4) 3 yes
O1 O2 2.637(3) . yes
O1 Cl3 3.211(2) 2 yes
O2 Cl4 3.175(2) . yes

loop_
_geom_torsion_atom_site_label_1
_geom_torsion_atom_site_label_2
_geom_torsion_atom_site_label_3
_geom_torsion_atom_site_label_4
_geom_torsion
_geom_torsion_site_symmetry_1
_geom_torsion_site_symmetry_2
_geom_torsion_site_symmetry_3
_geom_torsion_site_symmetry_4
_geom_torsion_publ_flag
N1 C1 C2 C3 -175.6(2) . . . . ?
C1 C2 C3 C4 -169.1(2) . . . . ?
C2 C3 C4 C5 94.9(3) . . . . yes
C3 C4 C5 C6 -174.4(2) . . . . ?
C4 C5 C6 N2 -176.3(2) . . . . ?
